data_7202454
loop_
_publ_author_name
'Santra, Ramkinkar'
'Biradha, Kumar'

_publ_section_title
;
 Stepwise dimerization of double [2 + 2] reaction in the co-crystals of
 1,5-bis(4-pyridyl)-1,4-pentadiene-3-one and phloroglucinol: a
 single-crystal to single-crystal transformation
;
_journal_issue 11
_journal_name_full CrystEngComm
_journal_page_first 1524
_journal_paper_doi 10.1039/b813721h
_journal_volume 10
_journal_year 2008
_chemical_formula_sum 'C23 H21 N3 O4'
_chemical_formula_weight 403.43
_chemical_name_systematic
;
?
;
_space_group_IT_number 15
_symmetry_cell_setting monoclinic
_symmetry_space_group_name_Hall '-C 2yc'
_symmetry_space_group_name_H-M 'C 1 2/c 1'
_atom_sites_solution_hydrogens geom
_atom_sites_solution_primary direct
_atom_sites_solution_secondary difmap
_audit_creation_method SHELXL-97
_cell_angle_alpha 90.00
_cell_angle_beta 91.767(3)
_cell_angle_gamma 90.00
_cell_formula_units_Z 8
_cell_length_a 15.7801(13)
_cell_length_b 13.6092(11)
_cell_length_c 19.7644(16)
_cell_measurement_reflns_used 4169
_cell_measurement_temperature 293(2)
_cell_measurement_theta_max 26.00
_cell_measurement_theta_min 1.98
_cell_volume 4242.5(6)
_computing_structure_refinement 'SHELXL-97 (Sheldrick, 1997)'
_computing_structure_solution 'SHELXS-97 (Sheldrick, 1990)'
_diffrn_ambient_temperature 293(2)
_diffrn_measured_fraction_theta_full 0.999
_diffrn_measured_fraction_theta_max 0.999
_diffrn_measurement_device_type 'BRUKER-APEX-2 CCD area detector'
_diffrn_measurement_method hemisphere
_diffrn_radiation_monochromator graphite
_diffrn_radiation_source 'fine-focus sealed tube'
_diffrn_radiation_type MoK\a
_diffrn_radiation_wavelength 0.71073
_diffrn_reflns_av_R_equivalents 0.0579
_diffrn_reflns_av_sigmaI/netI 0.0415
_diffrn_reflns_limit_h_max 19
_diffrn_reflns_limit_h_min -19
_diffrn_reflns_limit_k_max 16
_diffrn_reflns_limit_k_min -16
_diffrn_reflns_limit_l_max 24
_diffrn_reflns_limit_l_min -24
_diffrn_reflns_number 26692
_diffrn_reflns_theta_full 26.00
_diffrn_reflns_theta_max 26.00
_diffrn_reflns_theta_min 1.98
_exptl_absorpt_coefficient_mu 0.088
_exptl_absorpt_correction_T_max 0.991
_exptl_absorpt_correction_T_min 0.989
_exptl_absorpt_correction_type multi-scan
_exptl_absorpt_process_details SADABS
_exptl_crystal_colour yellow
_exptl_crystal_density_diffrn 1.263
_exptl_crystal_density_meas ?
_exptl_crystal_density_method .
_exptl_crystal_description needle
_exptl_crystal_F_000 1696
_exptl_crystal_size_max 0.15
_exptl_crystal_size_mid 0.12
_exptl_crystal_size_min 0.10
_refine_diff_density_max 0.301
_refine_diff_density_min -0.167
_refine_diff_density_rms 0.032
_refine_ls_extinction_method none
_refine_ls_goodness_of_fit_ref 1.020
_refine_ls_hydrogen_treatment mixed
_refine_ls_matrix_type full
_refine_ls_number_parameters 283
_refine_ls_number_reflns 4169
_refine_ls_number_restraints 3
_refine_ls_restrained_S_all 1.023
_refine_ls_R_factor_all 0.1225
_refine_ls_R_factor_gt 0.0550
_refine_ls_shift/su_max 0.000
_refine_ls_shift/su_mean 0.000
_refine_ls_structure_factor_coef Fsqd
_refine_ls_weighting_details 'calc w=1/[\s^2^(Fo^2^)+(0.0748P)^2^+0.4044P] where P=(Fo^2^+2Fc^2^)/3'
_refine_ls_weighting_scheme calc
_refine_ls_wR_factor_gt 0.1348
_refine_ls_wR_factor_ref 0.1556
_reflns_number_gt 2160
_reflns_number_total 4169
_reflns_threshold_expression >2sigma(I)
_cod_data_source_file b813721h.txt
_cod_data_source_block 3
_cod_depositor_comments
;
The following automatic conversions were performed:
'_symmetry_cell_setting' value 'Monoclinic' changed to 'monoclinic'
according to '/home/saulius/struct/CIF-dictionaries/cif_core.dic'
dictionary named 'cif_core.dic' version 2.4.1 from 2010-06-29.

Automatic conversion script
Id: cif_fix_enum 1527 2010-12-29 10:47:43Z saulius 
;
_cod_original_sg_symbol_H-M C2/c
_cod_database_code 7202454

loop_
_symmetry_equiv_pos_as_xyz
'x, y, z'
'-x, y, -z+1/2'
'x+1/2, y+1/2, z'
'-x+1/2, y+1/2, -z+1/2'
'-x, -y, -z'
'x, -y, z-1/2'
'-x+1/2, -y+1/2, -z'
'x+1/2, -y+1/2, z-1/2'

loop_
_atom_site_label
_atom_site_type_symbol
_atom_site_fract_x
_atom_site_fract_y
_atom_site_fract_z
_atom_site_U_iso_or_equiv
_atom_site_adp_type
_atom_site_occupancy
_atom_site_symmetry_multiplicity
_atom_site_calc_flag
_atom_site_refinement_flags
_atom_site_disorder_assembly
_atom_site_disorder_group
O1 O -0.17441(11) 0.35003(18) 0.13601(9) 0.0946(7) Uani 1 1 d . . .
O3 O 0.02158(13) 0.33991(16) -0.04353(9) 0.0878(6) Uani 1 1 d . . .
O5 O 0.09355(12) 0.20917(14) 0.17371(9) 0.0726(5) Uani 1 1 d . . .
C1 C -0.09797(13) 0.32636(19) 0.11088(11) 0.0630(7) Uani 1 1 d . . .
C2 C -0.07805(14) 0.34810(18) 0.04508(11) 0.0638(7) Uani 1 1 d . . .
H2 H -0.1171 0.3802 0.0167 0.077 Uiso 1 1 calc R . .
C3 C 0.00020(14) 0.32186(18) 0.02159(11) 0.0602(6) Uani 1 1 d . . .
C4 C 0.05885(14) 0.27528(17) 0.06370(11) 0.0598(6) Uani 1 1 d . . .
H4 H 0.1118 0.2579 0.0481 0.072 Uiso 1 1 calc R . .
C5 C 0.03747(13) 0.25513(17) 0.12910(11) 0.0556(6) Uani 1 1 d . . .
C6 C -0.04031(13) 0.27855(18) 0.15336(11) 0.0618(7) Uani 1 1 d . . .
H6 H -0.0540 0.2626 0.1975 0.074 Uiso 1 1 calc R . .
O10 O 0.57712(12) 0.32790(18) 0.17905(10) 0.0979(7) Uani 1 1 d . . .
C10 C 0.57254(15) 0.4171(3) 0.18051(13) 0.0710(7) Uani 1 1 d U . .
C11 C 0.63188(16) 0.4779(2) 0.22405(12) 0.0715(7) Uani 1 1 d U . .
H11 H 0.6188 0.5436 0.2311 0.086 Uiso 1 1 calc R . .
C12 C 0.51156(15) 0.4700(2) 0.13818(12) 0.0682(7) Uani 1 1 d . . .
H12 H 0.5141 0.5382 0.1380 0.082 Uiso 1 1 calc R . .
N21 N 0.27588(14) 0.5611(2) -0.03751(11) 0.0818(7) Uani 1 1 d U . .
C21 C 0.34259(17) 0.6089(2) -0.01324(14) 0.0798(8) Uani 1 1 d . . .
H21 H 0.3507 0.6731 -0.0278 0.096 Uiso 1 1 calc R . .
C22 C 0.40079(15) 0.5702(2) 0.03215(12) 0.0706(7) Uani 1 1 d . . .
H22 H 0.4464 0.6080 0.0478 0.085 Uiso 1 1 calc R . .
C23 C 0.39156(14) 0.4750(2) 0.05448(12) 0.0603(6) Uani 1 1 d . . .
C24 C 0.32049(16) 0.4251(2) 0.03073(14) 0.0808(8) Uani 1 1 d . . .
H24 H 0.3104 0.3611 0.0449 0.097 Uiso 1 1 calc R . .
C25 C 0.26497(18) 0.4706(3) -0.01392(16) 0.0922(9) Uani 1 1 d U . .
H25 H 0.2169 0.4362 -0.0285 0.111 Uiso 1 1 calc R . .
C26 C 0.45297(14) 0.4273(2) 0.10012(12) 0.0662(7) Uani 1 1 d . . .
H26 H 0.4503 0.3592 0.1025 0.079 Uiso 1 1 calc R . .
N31 N 0.88488(15) 0.58717(19) 0.37768(10) 0.0730(6) Uani 1 1 d . . .
C31 C 0.89568(17) 0.4986(2) 0.35297(14) 0.0808(8) Uani 1 1 d . . .
H31 H 0.9460 0.4662 0.3642 0.097 Uiso 1 1 calc R . .
C32 C 0.83769(17) 0.4509(2) 0.31182(14) 0.0770(7) Uani 1 1 d . . .
H32 H 0.8496 0.3886 0.2952 0.092 Uiso 1 1 calc R . .
C33 C 0.76213(15) 0.49548(19) 0.29524(11) 0.0622(6) Uani 1 1 d U . .
C34 C 0.74880(16) 0.5892(2) 0.32131(12) 0.0700(7) Uani 1 1 d . . .
H34 H 0.6985 0.6227 0.3116 0.084 Uiso 1 1 calc R . .
C35 C 0.81175(18) 0.6312(2) 0.36187(12) 0.0751(8) Uani 1 1 d . . .
H35 H 0.8025 0.6938 0.3791 0.090 Uiso 1 1 calc R . .
C36 C 0.69974(15) 0.4431(2) 0.25191(12) 0.0709(7) Uani 1 1 d U . .
H36 H 0.7109 0.3771 0.2438 0.085 Uiso 1 1 calc R . .
N100 N 0.26677(16) 0.2036(2) 0.14123(14) 0.1088(9) Uani 1 1 d . . .
C100 C 0.32963(17) 0.1825(2) 0.16410(14) 0.0785(8) Uani 1 1 d . . .
C101 C 0.40955(16) 0.1550(3) 0.19418(14) 0.1078(12) Uani 1 1 d . . .
H10A H 0.4540 0.1905 0.1728 0.162 Uiso 1 1 calc R . .
H10B H 0.4181 0.0857 0.1883 0.162 Uiso 1 1 calc R . .
H10C H 0.4102 0.1703 0.2416 0.162 Uiso 1 1 calc R . .
H5O H 0.140(2) 0.210(2) 0.1554(15) 0.107(12) Uiso 1 1 d . . .
H3O H -0.0245(18) 0.361(2) -0.0644(15) 0.098(10) Uiso 1 1 d . . .
H1O H -0.206(2) 0.379(3) 0.1028(18) 0.135(13) Uiso 1 1 d . . .

loop_
_atom_site_aniso_label
_atom_site_aniso_U_11
_atom_site_aniso_U_22
_atom_site_aniso_U_33
_atom_site_aniso_U_23
_atom_site_aniso_U_13
_atom_site_aniso_U_12
O1 0.0550(11) 0.165(2) 0.0632(11) 0.0081(12) 0.0011(9) 0.0296(12)
O3 0.0756(13) 0.1359(18) 0.0521(11) 0.0145(10) 0.0036(9) 0.0332(12)
O5 0.0645(11) 0.0804(13) 0.0716(11) 0.0132(9) -0.0188(10) 0.0133(10)
C1 0.0461(13) 0.0897(19) 0.0529(14) -0.0007(13) -0.0060(11) 0.0050(12)
C2 0.0542(14) 0.0849(19) 0.0514(14) 0.0042(12) -0.0098(11) 0.0183(12)
C3 0.0587(14) 0.0738(17) 0.0479(13) -0.0011(12) -0.0032(11) 0.0098(12)
C4 0.0493(12) 0.0701(17) 0.0597(14) -0.0023(12) -0.0053(11) 0.0133(11)
C5 0.0530(13) 0.0572(15) 0.0555(13) 0.0016(11) -0.0159(11) 0.0032(11)
C6 0.0539(14) 0.0834(19) 0.0476(13) 0.0064(12) -0.0078(11) 0.0003(12)
O10 0.0849(14) 0.0923(17) 0.1138(16) 0.0061(13) -0.0402(12) 0.0066(12)
C10 0.0571(15) 0.087(2) 0.0680(16) 0.0067(15) -0.0114(12) -0.0009(14)
C11 0.0697(16) 0.0821(19) 0.0621(15) 0.0089(13) -0.0083(13) 0.0033(13)
C12 0.0614(15) 0.0798(19) 0.0628(14) -0.0003(13) -0.0099(13) -0.0006(14)
N21 0.0626(14) 0.1066(18) 0.0749(14) -0.0108(14) -0.0173(11) 0.0216(14)
C21 0.0670(17) 0.097(2) 0.0742(17) 0.0086(16) -0.0119(15) 0.0106(16)
C22 0.0573(15) 0.088(2) 0.0656(15) 0.0026(15) -0.0117(12) -0.0058(14)
C23 0.0478(13) 0.0775(19) 0.0551(13) -0.0107(13) -0.0049(11) 0.0101(13)
C24 0.0685(16) 0.0740(19) 0.098(2) -0.0169(16) -0.0288(16) 0.0086(15)
C25 0.0712(18) 0.098(2) 0.106(2) -0.0266(18) -0.0313(17) 0.0112(18)
C26 0.0567(14) 0.0735(18) 0.0678(15) -0.0038(14) -0.0060(13) 0.0002(13)
N31 0.0817(15) 0.0786(17) 0.0576(12) -0.0001(12) -0.0144(11) -0.0154(13)
C31 0.0799(18) 0.075(2) 0.0859(19) 0.0105(17) -0.0276(16) -0.0097(16)
C32 0.0739(17) 0.0684(18) 0.0874(18) -0.0007(15) -0.0186(15) -0.0038(15)
C33 0.0674(16) 0.0699(18) 0.0489(13) 0.0012(12) -0.0016(11) -0.0152(12)
C34 0.0635(15) 0.088(2) 0.0586(14) -0.0032(15) 0.0008(12) -0.0020(14)
C35 0.0823(19) 0.080(2) 0.0629(16) -0.0146(14) 0.0013(15) -0.0065(16)
C36 0.0624(15) 0.0823(19) 0.0674(15) 0.0022(13) -0.0063(12) -0.0066(13)
N100 0.0708(16) 0.133(2) 0.121(2) -0.0055(18) -0.0193(15) 0.0173(16)
C100 0.0575(16) 0.108(2) 0.0702(17) -0.0046(16) -0.0017(14) -0.0005(16)
C101 0.0601(16) 0.191(4) 0.0721(18) 0.030(2) -0.0007(14) 0.0019(19)

loop_
_atom_type_symbol
_atom_type_description
_atom_type_scat_dispersion_real
_atom_type_scat_dispersion_imag
_atom_type_scat_source
C C 0.0033 0.0016 'International Tables Vol C Tables 4.2.6.8 and 6.1.1.4'
H H 0.0000 0.0000 'International Tables Vol C Tables 4.2.6.8 and 6.1.1.4'
N N 0.0061 0.0033 'International Tables Vol C Tables 4.2.6.8 and 6.1.1.4'
O O 0.0106 0.0060 'International Tables Vol C Tables 4.2.6.8 and 6.1.1.4'

loop_
_geom_angle_atom_site_label_1
_geom_angle_atom_site_label_2
_geom_angle_atom_site_label_3
_geom_angle
_geom_angle_site_symmetry_1
_geom_angle_site_symmetry_3
_geom_angle_publ_flag
O1 C1 C2 121.7(2) . . ?
O1 C1 C6 117.7(2) . . ?
C2 C1 C6 120.6(2) . . ?
C1 C2 C3 119.6(2) . . ?
O3 C3 C4 118.1(2) . . ?
O3 C3 C2 121.4(2) . . ?
C4 C3 C2 120.4(2) . . ?
C5 C4 C3 118.7(2) . . ?
C6 C5 C4 122.1(2) . . ?
C6 C5 O5 116.5(2) . . ?
C4 C5 O5 121.4(2) . . ?
C5 C6 C1 118.5(2) . . ?
O10 C10 C12 121.4(3) . . ?
O10 C10 C11 121.8(2) . . ?
C12 C10 C11 116.8(3) . . ?
C36 C11 C10 122.9(3) . . ?
C26 C12 C10 123.9(3) . . ?
C21 N21 C25 116.2(2) . . ?
N21 C21 C22 124.2(3) . . ?
C21 C22 C23 119.8(3) . . ?
C22 C23 C24 116.5(2) . . ?
C22 C23 C26 122.9(2) . . ?
C24 C23 C26 120.6(3) . . ?
C25 C24 C23 119.5(3) . . ?
N21 C25 C24 123.8(3) . . ?
C12 C26 C23 127.1(3) . . ?
C31 N31 C35 116.6(2) . . ?
N31 C31 C32 124.3(3) . . ?
C33 C32 C31 119.6(3) . . ?
C32 C33 C34 117.2(2) . . ?
C32 C33 C36 119.2(3) . . ?
C34 C33 C36 123.6(2) . . ?
C35 C34 C33 118.7(2) . . ?
N31 C35 C34 123.6(3) . . ?
C11 C36 C33 127.5(3) . . ?
N100 C100 C101 179.2(3) . . ?

loop_
_geom_bond_atom_site_label_1
_geom_bond_atom_site_label_2
_geom_bond_distance
_geom_bond_site_symmetry_2
_geom_bond_publ_flag
O1 C1 1.357(3) . ?
O3 C3 1.363(3) . ?
O5 C5 1.380(3) . ?
C1 C2 1.379(3) . ?
C1 C6 1.381(3) . ?
C2 C3 1.380(3) . ?
C3 C4 1.380(3) . ?
C4 C5 1.374(3) . ?
C5 C6 1.369(3) . ?
O10 C10 1.217(3) . ?
C10 C12 1.447(4) . ?
C10 C11 1.500(4) . ?
C11 C36 1.279(3) . ?
C12 C26 1.309(3) . ?
N21 C21 1.315(3) . ?
N21 C25 1.330(4) . ?
C21 C22 1.369(3) . ?
C22 C23 1.377(3) . ?
C23 C24 1.381(3) . ?
C23 C26 1.456(3) . ?
C24 C25 1.372(4) . ?
N31 C31 1.313(3) . ?
N31 C35 1.329(3) . ?
C31 C32 1.369(3) . ?
C32 C33 1.368(3) . ?
C33 C34 1.394(3) . ?
C33 C36 1.469(3) . ?
C34 C35 1.381(3) . ?
N100 C100 1.115(3) . ?
C100 C101 1.428(4) . ?

loop_
_cod_related_entry_id
_cod_related_entry_database
_cod_related_entry_code
1 ChemSpider 30653655
